data_7010401
loop_
_publ_author_name
'Choi, Min-Ho'
'Kim, Bok Jo'
'Kim, Il-Chool'
'Kim, Seo-Hyang'
'Kim, Yang'
'Harrowfield, Jack M.'
'Lee, Man-Kil'
'Mocerino, Mauro'
'Rukmini, Elisabeth'
'Skelton, Brian W.'
'White, Allan H.'

_publ_section_title
;
 Inter- and intra-molecular pathways in polyamine synthesis from
 diamines&#x200A;&#x2020;
;
_journal_issue 5
_journal_name_full 'Journal of the Chemical Society, Dalton Transactions'
_journal_page_first 707
_journal_paper_doi 10.1039/b008452m
_journal_year 2001
_chemical_formula_sum 'C17 H48 Cl4 Cu2 N8 O2'
_chemical_formula_weight 665.53
_space_group_IT_number 2
_symmetry_cell_setting triclinic
_symmetry_space_group_name_Hall '-P 1'
_symmetry_space_group_name_H-M 'P -1'
_audit_creation_date 98-01-27
_audit_creation_method from_xtal_archive_file_using_CIFIO
_cell_angle_alpha 99.220(10)
_cell_angle_beta 112.61(2)
_cell_angle_gamma 90.64(2)
_cell_formula_units_Z 2
_cell_length_a 12.531(4)
_cell_length_b 12.271(2)
_cell_length_c 10.075(2)
_cell_measurement_reflns_used 18
_cell_measurement_temperature 293
_cell_measurement_theta_max 25.1
_cell_measurement_theta_min 16.1
_cell_volume 1407.2(6)
_computing_cell_refinement 'Enraf Nonius software'
_computing_data_collection 'Enraf Nonius software'
_computing_data_reduction xtal_DIFDAT_ABSORB_SORTRF_ADDREF
_computing_molecular_graphics xtal
_computing_publication_material xtal_BONDLA_CIFIO
_computing_structure_refinement xtal_CRYLSQ
_computing_structure_solution xtal
_diffrn_ambient_temperature 293
_diffrn_measurement_device CAD4
_diffrn_measurement_method '2\q-\w scans'
_diffrn_radiation_detector 'single counter'
_diffrn_radiation_monochromator graphite
_diffrn_radiation_source 'rotating anode'
_diffrn_radiation_type Mo-K\a
_diffrn_radiation_wavelength 0.71073
_diffrn_reflns_av_R_equivalents .026
_diffrn_reflns_av_sigmaI/netI .031
_diffrn_reflns_limit_h_max 2
_diffrn_reflns_limit_h_min -16
_diffrn_reflns_limit_k_max 16
_diffrn_reflns_limit_k_min -16
_diffrn_reflns_limit_l_max 13
_diffrn_reflns_limit_l_min -12
_diffrn_reflns_number 7815
_diffrn_reflns_reduction_process perpendicular_monochr_Lp
_diffrn_reflns_theta_max 27.98
_diffrn_reflns_theta_min 1.69
_diffrn_standards_decay_% 0
_diffrn_standards_interval_time 60
_diffrn_standards_number 8
_exptl_absorpt_coefficient_mu 1.92
_exptl_absorpt_correction_T_max 0.47
_exptl_absorpt_correction_T_min 0.28
_exptl_absorpt_correction_type gaussian
_exptl_absorpt_process_details 'XTAL absorb'
_exptl_crystal_colour blue
_exptl_crystal_density_diffrn 1.571
_exptl_crystal_description block
_exptl_crystal_F_000 696
_exptl_crystal_size_max 0.75
_exptl_crystal_size_mid 0.65
_exptl_crystal_size_min 0.48
_refine_diff_density_max .912
_refine_diff_density_min -.535
_refine_ls_abs_structure_details none
_refine_ls_extinction_coef 1846(245)
_refine_ls_extinction_expression Eq22_p292_"Cryst._Comp."_Munksgaard_1970
_refine_ls_extinction_method Zachariasen
_refine_ls_goodness_of_fit_all 2.085
_refine_ls_goodness_of_fit_ref 2.262
_refine_ls_hydrogen_treatment mixed
_refine_ls_matrix_type full
_refine_ls_number_constraints 0
_refine_ls_number_parameters 475
_refine_ls_number_reflns 5569
_refine_ls_number_restraints 5
_refine_ls_R_factor_all .059
_refine_ls_R_factor_gt .047
_refine_ls_shift/su_max .097
_refine_ls_shift/su_mean .005
_refine_ls_structure_factor_coef F
_refine_ls_weighting_scheme sigma
_refine_ls_wR_factor_all .053
_refine_ls_wR_factor_ref .052
_reflns_d_resolution_high .757
_reflns_d_resolution_low 12.074
_reflns_limit_h_max 16
_reflns_limit_h_min 0
_reflns_limit_k_max 16
_reflns_limit_k_min -16
_reflns_limit_l_max 12
_reflns_limit_l_min -13
_reflns_number_gt 5569
_reflns_number_total 6779
_reflns_threshold_expression refl_observed_if_I____>2.000_sigma(I___)
_cod_data_source_file b008452m.txt
_cod_data_source_block ykcua
_cod_original_sg_symbol_Hall -p_1
_cod_original_sg_symbol_H-M p_-1
_cod_database_code 7010401

loop_
_symmetry_equiv_pos_as_xyz
+x,+y,+z
-x,-y,-z

loop_
_atom_site_aniso_label
_atom_site_aniso_U_11
_atom_site_aniso_U_22
_atom_site_aniso_U_33
_atom_site_aniso_U_12
_atom_site_aniso_U_13
_atom_site_aniso_U_23
Cu1 .0239(2) .0385(2) .0404(3) .00184(17) .0174(2) .0093(2)
Cu2 .0199(2) .0394(2) .0355(3) .00137(17) .01025(18) .01440(19)
Cl1 .0339(5) .0479(5) .0736(7) .0072(4) .0232(5) .0249(5)
Cl2 .0443(5) .0380(5) .0631(7) .0068(4) .0320(5) .0132(4)
Cl3 .0738(8) .0528(6) .0599(7) .0144(5) .0420(6) .0100(5)
Cl4 .0502(7) .0568(7) .0710(8) .0090(5) -.0007(6) .0218(6)
C0 .0190(15) .0310(16) .043(2) .0041(13) .0135(15) .0102(15)
C11 .0216(17) .0325(17) .046(2) .0039(14) .0191(16) .0076(16)
N12 .0221(14) .0303(14) .0387(17) .0023(11) .0155(13) .0090(13)
C13 .031(2) .045(2) .043(2) .0013(16) .0173(18) .0023(18)
C14 .036(2) .060(3) .041(2) -.002(2) .013(2) .000(2)
C15 .030(2) .090(4) .062(3) .016(2) .017(2) .027(3)
N16 .035(2) .065(3) .055(2) .0006(17) .0268(18) .004(2)
C21 .0251(18) .0359(19) .052(2) .0029(15) .0182(18) .0056(18)
N22 .0282(16) .0406(17) .0408(18) .0091(13) .0177(14) .0109(14)
C23 .047(3) .063(3) .043(3) .014(2) .020(2) .005(2)
C24 .062(3) .085(4) .043(3) .022(3) .030(3) .021(3)
C25 .059(3) .091(4) .077(4) .028(3) .048(3) .042(3)
N26 .040(2) .069(3) .066(3) .004(2) .026(2) .031(2)
C31 .0222(17) .0310(19) .052(2) .0055(15) .0146(17) .0124(18)
N32 .0229(14) .0365(16) .0416(18) .0038(12) .0120(13) .0157(14)
C33 .030(2) .049(2) .048(2) .0052(17) .0104(18) .026(2)
C34 .043(2) .054(3) .036(2) -.001(2) .0114(19) .020(2)
C35 .054(3) .063(3) .044(2) .015(2) .027(2) .022(2)
N36 .0276(17) .049(2) .046(2) .0057(15) .0137(16) .0228(16)
C41 .0239(17) .0312(17) .044(2) .0061(14) .0164(16) .0140(16)
N42 .0232(14) .0344(16) .0387(17) .0053(12) .0126(13) .0109(13)
C43 .033(2) .059(3) .043(2) .0050(19) .0127(19) .022(2)
C44 .036(2) .074(3) .035(2) .005(2) .0076(19) .013(2)
C45 .025(2) .059(3) .045(2) .0037(19) .0052(18) .005(2)
N46 .0284(18) .052(2) .042(2) -.0048(15) .0141(16) .0053(16)
O01 .112(3) .087(3) .104(3) -.012(2) .071(3) .023(2)
O02 .105(3) .075(3) .143(4) .006(2) .076(3) .001(3)

loop_
_atom_site_label
_atom_site_fract_x
_atom_site_fract_y
_atom_site_fract_z
_atom_site_U_iso_or_equiv
_atom_site_thermal_displace_type
_atom_site_calc_flag
_atom_site_calc_attached_atom
Cu1 1.25830(4) .81649(3) .90877(5) .0325(2) Uani ? ?
Cu2 .70616(3) .66903(3) .88641(5) .03088(19) Uani ? ?
Cl1 1.34251(8) .62153(8) .85537(13) .0494(5) Uani ? ?
Cl2 .60788(9) .86175(7) .91212(12) .0445(4) Uani ? ?
Cl3 .92380(11) .95269(9) 1.23887(13) .0572(5) Uani ? ?
Cl4 .75045(10) .41169(10) .77352(14) .0656(6) Uani ? ?
C0 .9839(3) .7471(3) .9029(4) .0303(13) Uani ? ?
C11 1.0663(3) .8422(3) 1.0108(4) .0314(14) Uani ? ?
N12 1.1907(2) .8176(2) 1.0686(3) .0289(12) Uani ? ?
C13 1.2560(3) .9051(3) 1.1971(4) .0393(17) Uani ? ?
C14 1.3767(4) .8768(4) 1.2869(5) .047(2) Uani ? ?
C15 1.4427(4) .8270(5) 1.1971(6) .059(3) Uani ? ?
N16 1.4147(3) .8685(4) 1.0629(4) .0497(18) Uani ? ?
C21 1.0355(3) .6900(3) .7962(5) .0369(16) Uani ? ?
N22 1.0989(3) .7682(3) .7500(3) .0347(13) Uani ? ?
C23 1.0991(4) .7199(4) .6056(5) .051(2) Uani ? ?
C24 1.1450(5) .8017(5) .5400(6) .059(3) Uani ? ?
C25 1.2734(5) .8373(6) .6206(6) .066(3) Uani ? ?
N26 1.3004(4) .8953(4) .7705(5) .055(2) Uani ? ?
C31 .9595(3) .6582(3) .9804(5) .0342(15) Uani ? ?
N32 .8733(2) .6870(2) 1.0462(3) .0328(12) Uani ? ?
C33 .8827(3) .6140(3) 1.1535(5) .0419(17) Uani ? ?
C34 .8240(4) .6559(4) 1.2551(5) .0443(18) Uani ? ?
C35 .7021(4) .6876(4) 1.1792(5) .050(2) Uani ? ?
N36 .6443(3) .6238(3) 1.0295(4) .0390(15) Uani ? ?
C41 .8720(3) .7980(3) .8209(4) .0314(14) Uani ? ?
N42 .7705(2) .7148(2) .7425(3) .0314(12) Uani ? ?
C43 .6855(4) .7549(4) .6131(5) .0440(18) Uani ? ?
C44 .5867(4) .6695(4) .5214(5) .050(2) Uani ? ?
C45 .5043(3) .6500(4) .5923(5) .0461(19) Uani ? ?
N46 .5590(3) .5962(3) .7211(4) .0411(16) Uani ? ?
O01 .8547(4) .9140(3) .5036(4) .092(2) Uani ? ?
O02 .8020(4) .5054(3) .5357(5) .102(3) Uani ? ?
H11a 1.046(3) .869(3) 1.094(4) .035(10) Uiso ? ?
H11b 1.062(3) .910(3) .961(4) .035(10) Uiso ? ?
H12 1.201(3) .754(3) 1.104(4) .028(9) Uiso ? ?
H13a 1.203(3) .919(3) 1.259(4) .046(11) Uiso ? ?
H13b 1.249(3) .973(3) 1.162(4) .048(12) Uiso ? ?
H14a 1.370(4) .815(4) 1.337(5) .071(15) Uiso ? ?
H14b 1.414(4) .939(4) 1.337(5) .057(14) Uiso ? ?
H15a 1.513(4) .841(3) 1.250(4) .076(17) Uiso ? ?
H15b 1.426(3) .746(5) 1.167(4) .13(3) Uiso ? ?
H16a 1.452(4) .835(4) 1.015(5) .061(15) Uiso ? ?
H16b 1.419(5) .954(5) 1.094(7) .13(2) Uiso ? ?
H21a .976(3) .644(3) .705(4) .045(11) Uiso ? ?
H21b 1.086(3) .637(3) .839(4) .036(10) Uiso ? ?
H22 1.061(3) .830(3) .736(4) .046(12) Uiso ? ?
H23a 1.014(4) .699(4) .533(5) .067(14) Uiso ? ?
H23b 1.135(3) .662(3) .614(4) .039(11) Uiso ? ?
H24a 1.090(4) .868(4) .533(5) .074(15) Uiso ? ?
H24b 1.128(4) .771(4) .454(5) .070(16) Uiso ? ?
H25a 1.293(4) .890(4) .579(6) .081(17) Uiso ? ?
H25b 1.300(4) .774(4) .623(5) .060(15) Uiso ? ?
H26a 1.262(4) .960(4) .762(5) .072(16) Uiso ? ?
H26b 1.366(4) .914(4) .820(5) .069(18) Uiso ? ?
H31a 1.028(3) .645(3) 1.054(4) .036(10) Uiso ? ?
H31b .933(3) .600(3) .921(4) .018(9) Uiso ? ?
H32 .888(3) .763(3) 1.104(3) .021(8) Uiso ? ?
H33a .963(4) .616(3) 1.212(4) .052(12) Uiso ? ?
H33b .843(3) .534(3) 1.083(4) .043(11) Uiso ? ?
H34a .871(4) .724(3) 1.329(5) .054(12) Uiso ? ?
H34b .825(3) .605(3) 1.301(4) .044(12) Uiso ? ?
H35a .707(4) .764(4) 1.168(5) .066(14) Uiso ? ?
H35b .665(3) .673(3) 1.240(4) .040(11) Uiso ? ?
H36a .580(4) .639(3) .994(4) .042(12) Uiso ? ?
H36b .650(3) .552(3) 1.027(4) .034(10) Uiso ? ?
H41a .889(3) .839(3) .751(4) .037(10) Uiso ? ?
H41b .857(3) .849(3) .895(4) .035(10) Uiso ? ?
H42 .798(3) .656(3) .714(4) .047(12) Uiso ? ?
H43a .729(4) .769(3) .555(5) .063(14) Uiso ? ?
H43b .659(3) .821(3) .649(4) .034(10) Uiso ? ?
H44a .622(3) .594(3) .493(4) .048(11) Uiso ? ?
H44b .545(4) .689(4) .433(6) .078(16) Uiso ? ?
H45a .439(4) .606(3) .522(5) .065(14) Uiso ? ?
H45b .484(3) .720(3) .630(4) .036(10) Uiso ? ?
H46a .578(4) .527(4) .693(5) .075(17) Uiso ? ?
H46b .521(3) .589(3) .755(4) .027(11) Uiso ? ?

loop_
_atom_type_symbol
_atom_type_description
_atom_type_oxidation_number
_atom_type_number_in_cell
_atom_type_scat_dispersion_real
_atom_type_scat_dispersion_imag
_atom_type_scat_source
C ? 0 34 .002 .002 Int_Tables_Vol_IV_Tables_2.2B_and_2.3.1
H ? 0 96 0 0 Int_Tables_Vol_IV_Tables_2.2B_and_2.3.1
Cl ? 0 8 .132 .159 Int_Tables_Vol_IV_Tables_2.2B_and_2.3.1
Cu ? 0 4 .263 1.266 Int_Tables_Vol_IV_Tables_2.2B_and_2.3.1
N ? 0 16 .004 .003 Int_Tables_Vol_IV_Tables_2.2B_and_2.3.1
O ? 0 4 .008 .006 Int_Tables_Vol_IV_Tables_2.2B_and_2.3.1

loop_
_diffrn_attenuator_code
_diffrn_attenuator_scale
? ?

loop_
_geom_angle_atom_site_label_1
_geom_angle_atom_site_label_2
_geom_angle_atom_site_label_3
_geom_angle
_geom_angle_site_symmetry_1
_geom_angle_site_symmetry_2
_geom_angle_site_symmetry_3
_geom_angle_publ_flag
Cl1 Cu1 N12 111.19(9) . . . ?
Cl1 Cu1 N16 88.10(13) . . . ?
Cl1 Cu1 N22 93.21(9) . . . ?
Cl1 Cu1 N26 98.23(14) . . . ?
N12 Cu1 N16 90.29(16) . . . ?
N12 Cu1 N22 90.35(13) . . . ?
N12 Cu1 N26 150.51(16) . . . ?
N16 Cu1 N22 178.23(17) . . . ?
N16 Cu1 N26 88.60(18) . . . ?
N22 Cu1 N26 90.03(15) . . . ?
Cl2 Cu2 N32 108.28(9) . . . ?
Cl2 Cu2 N36 87.22(11) . . . ?
Cl2 Cu2 N42 93.03(9) . . . ?
Cl2 Cu2 N46 91.82(11) . . . ?
N32 Cu2 N36 90.02(14) . . . ?
N32 Cu2 N42 89.48(13) . . . ?
N32 Cu2 N46 159.78(14) . . . ?
N36 Cu2 N42 179.48(12) . . . ?
N36 Cu2 N46 88.75(16) . . . ?
N42 Cu2 N46 91.70(15) . . . ?
C11 C0 C21 111.0(3) . . . ?
C11 C0 C31 111.7(3) . . . ?
C11 C0 C41 106.2(3) . . . ?
C21 C0 C31 106.9(3) . . . ?
C21 C0 C41 110.7(3) . . . ?
C31 C0 C41 110.3(3) . . . ?
C0 C11 N12 114.3(3) . . . ?
C0 C11 H11a 113(2) . . . ?
C0 C11 H11b 110.2(16) . . . ?
N12 C11 H11a 108(2) . . . ?
N12 C11 H11b 106(2) . . . ?
H11a C11 H11b 104(3) . . . ?
Cu1 N12 C11 110.5(2) . . . ?
Cu1 N12 C13 109.8(3) . . . ?
Cu1 N12 H12 111(3) . . . ?
C11 N12 C13 108.1(3) . . . ?
C11 N12 H12 112(2) . . . ?
C13 N12 H12 105.1(18) . . . ?
N12 C13 C14 113.5(3) . . . ?
N12 C13 H13a 106.4(17) . . . ?
N12 C13 H13b 106(2) . . . ?
C14 C13 H13a 112.7(19) . . . ?
C14 C13 H13b 117(2) . . . ?
H13a C13 H13b 99(4) . . . ?
C13 C14 C15 114.1(4) . . . ?
C13 C14 H14a 109(3) . . . ?
C13 C14 H14b 106(3) . . . ?
C15 C14 H14a 102(3) . . . ?
C15 C14 H14b 106(4) . . . ?
H14a C14 H14b 121(4) . . . ?
C14 C15 N16 113.4(4) . . . ?
C14 C15 H15a 107(3) . . . ?
C14 C15 H15b 112(3) . . . ?
N16 C15 H15a 111(3) . . . ?
N16 C15 H15b 105(3) . . . ?
H15a C15 H15b 109(3) . . . ?
Cu1 N16 C15 115.4(3) . . . ?
Cu1 N16 H16a 95(3) . . . ?
Cu1 N16 H16b 109(3) . . . ?
C15 N16 H16a 109(3) . . . ?
C15 N16 H16b 104(4) . . . ?
H16a N16 H16b 125(5) . . . ?
C0 C21 N22 113.3(3) . . . ?
C0 C21 H21a 114(3) . . . ?
C0 C21 H21b 110(3) . . . ?
N22 C21 H21a 108(3) . . . ?
N22 C21 H21b 109(3) . . . ?
H21a C21 H21b 103(3) . . . ?
Cu1 N22 C21 110.5(2) . . . ?
Cu1 N22 C23 114.7(3) . . . ?
Cu1 N22 H22 106(2) . . . ?
C21 N22 C23 109.8(3) . . . ?
C21 N22 H22 110(3) . . . ?
C23 N22 H22 106(3) . . . ?
N22 C23 C24 112.8(4) . . . ?
N22 C23 H23a 108(3) . . . ?
N22 C23 H23b 109(3) . . . ?
C24 C23 H23a 104(3) . . . ?
C24 C23 H23b 114(3) . . . ?
H23a C23 H23b 109(3) . . . ?
C23 C24 C25 114.6(5) . . . ?
C23 C24 H24a 105(3) . . . ?
C23 C24 H24b 105(4) . . . ?
C25 C24 H24a 114(2) . . . ?
C25 C24 H24b 113(4) . . . ?
H24a C24 H24b 105(4) . . . ?
C24 C25 N26 111.8(5) . . . ?
C24 C25 H25a 109(3) . . . ?
C24 C25 H25b 99(3) . . . ?
N26 C25 H25a 103(3) . . . ?
N26 C25 H25b 109(3) . . . ?
H25a C25 H25b 125(5) . . . ?
Cu1 N26 C25 118.9(4) . . . ?
Cu1 N26 H26a 108(4) . . . ?
Cu1 N26 H26b 99(4) . . . ?
C25 N26 H26a 106(3) . . . ?
C25 N26 H26b 117(4) . . . ?
H26a N26 H26b 106(5) . . . ?
C0 C31 N32 113.9(3) . . . ?
C0 C31 H31a 110(3) . . . ?
C0 C31 H31b 109(3) . . . ?
N32 C31 H31a 108(3) . . . ?
N32 C31 H31b 107(3) . . . ?
H31a C31 H31b 109(3) . . . ?
Cu2 N32 C31 110.9(2) . . . ?
Cu2 N32 C33 110.1(2) . . . ?
Cu2 N32 H32 109.0(17) . . . ?
C31 N32 C33 108.9(3) . . . ?
C31 N32 H32 113(2) . . . ?
C33 N32 H32 105(2) . . . ?
N32 C33 C34 112.8(4) . . . ?
N32 C33 H33a 106(3) . . . ?
N32 C33 H33b 102(2) . . . ?
C34 C33 H33a 107(3) . . . ?
C34 C33 H33b 113(3) . . . ?
H33a C33 H33b 116(3) . . . ?
C33 C34 C35 114.3(4) . . . ?
C33 C34 H34a 110(3) . . . ?
C33 C34 H34b 106(3) . . . ?
C35 C34 H34a 108(2) . . . ?
C35 C34 H34b 111(3) . . . ?
H34a C34 H34b 107(4) . . . ?
C34 C35 N36 112.3(4) . . . ?
C34 C35 H35a 108(3) . . . ?
C34 C35 H35b 104(2) . . . ?
N36 C35 H35a 106(3) . . . ?
N36 C35 H35b 112(2) . . . ?
H35a C35 H35b 115(4) . . . ?
Cu2 N36 C35 113.5(3) . . . ?
Cu2 N36 H36a 100(4) . . . ?
Cu2 N36 H36b 107(3) . . . ?
C35 N36 H36a 110(3) . . . ?
C35 N36 H36b 112(2) . . . ?
H36a N36 H36b 113(4) . . . ?
C0 C41 N42 113.5(3) . . . ?
C0 C41 H41a 106(2) . . . ?
C0 C41 H41b 106(2) . . . ?
N42 C41 H41a 111.5(17) . . . ?
N42 C41 H41b 109(2) . . . ?
H41a C41 H41b 111(3) . . . ?
Cu2 N42 C41 110.4(3) . . . ?
Cu2 N42 C43 116.2(3) . . . ?
Cu2 N42 H42 104(3) . . . ?
C41 N42 C43 110.1(3) . . . ?
C41 N42 H42 106(3) . . . ?
C43 N42 H42 110(3) . . . ?
N42 C43 C44 112.4(4) . . . ?
N42 C43 H43a 106(2) . . . ?
N42 C43 H43b 107(2) . . . ?
C44 C43 H43a 108(2) . . . ?
C44 C43 H43b 112(2) . . . ?
H43a C43 H43b 111(4) . . . ?
C43 C44 C45 113.9(4) . . . ?
C43 C44 H44a 108(2) . . . ?
C43 C44 H44b 111(3) . . . ?
C45 C44 H44a 111(3) . . . ?
C45 C44 H44b 108(4) . . . ?
H44a C44 H44b 104(4) . . . ?
C44 C45 N46 111.8(4) . . . ?
C44 C45 H45a 108(3) . . . ?
C44 C45 H45b 110(3) . . . ?
N46 C45 H45a 111(3) . . . ?
N46 C45 H45b 105(2) . . . ?
H45a C45 H45b 112(4) . . . ?
Cu2 N46 C45 119.5(3) . . . ?
Cu2 N46 H46a 104(3) . . . ?
Cu2 N46 H46b 104(3) . . . ?
C45 N46 H46a 110(3) . . . ?
C45 N46 H46b 111(3) . . . ?
H46a N46 H46b 107(5) . . . ?

loop_
_geom_bond_atom_site_label_1
_geom_bond_atom_site_label_2
_geom_bond_distance
_geom_bond_site_symmetry_1
_geom_bond_site_symmetry_2
_geom_bond_publ_flag
Cu1 Cl1 2.6846(12) . . ?
Cu1 N12 2.086(4) . . ?
Cu1 N16 1.994(3) . . ?
Cu1 N22 2.028(3) . . ?
Cu1 N26 2.035(6) . . ?
Cu2 Cl2 2.7001(11) . . ?
Cu2 N32 2.076(3) . . ?
Cu2 N36 2.023(5) . . ?
Cu2 N42 2.054(4) . . ?
Cu2 N46 2.025(3) . . ?
C0 C11 1.521(4) . . ?
C0 C21 1.539(6) . . ?
C0 C31 1.531(6) . . ?
C0 C41 1.527(5) . . ?
C11 N12 1.494(4) . . ?
C11 H11a .98(4) . . ?
C11 H11b 1.03(4) . . ?
N12 C13 1.490(4) . . ?
N12 H12 .90(4) . . ?
C13 C14 1.512(6) . . ?
C13 H13a 1.06(5) . . ?
C13 H13b .94(4) . . ?
C14 C15 1.512(8) . . ?
C14 H14a 1.00(5) . . ?
C14 H14b .87(4) . . ?
C15 N16 1.439(7) . . ?
C15 H15a .83(5) . . ?
C15 H15b .99(6) . . ?
N16 H16a .86(6) . . ?
N16 H16b 1.05(6) . . ?
C21 N22 1.476(6) . . ?
C21 H21a 1.01(3) . . ?
C21 H21b .94(4) . . ?
N22 C23 1.482(6) . . ?
N22 H22 .91(4) . . ?
C23 C24 1.505(9) . . ?
C23 H23a 1.04(4) . . ?
C23 H23b .84(4) . . ?
C24 C25 1.519(7) . . ?
C24 H24a 1.06(5) . . ?
C24 H24b .83(5) . . ?
C25 N26 1.470(8) . . ?
C25 H25a .91(6) . . ?
C25 H25b .85(5) . . ?
N26 H26a .94(5) . . ?
N26 H26b .78(5) . . ?
C31 N32 1.488(6) . . ?
C31 H31a .92(3) . . ?
C31 H31b .83(3) . . ?
N32 C33 1.484(6) . . ?
N32 H32 .99(3) . . ?
C33 C34 1.508(7) . . ?
C33 H33a .95(4) . . ?
C33 H33b 1.10(3) . . ?
C34 C35 1.510(6) . . ?
C34 H34a 1.03(4) . . ?
C34 H34b .83(5) . . ?
C35 N36 1.477(5) . . ?
C35 H35a .96(5) . . ?
C35 H35b .94(5) . . ?
N36 H36a .78(4) . . ?
N36 H36b .88(4) . . ?
C41 N42 1.491(4) . . ?
C41 H41a 1.01(4) . . ?
C41 H41b .97(4) . . ?
N42 C43 1.491(5) . . ?
N42 H42 .86(4) . . ?
C43 C44 1.506(6) . . ?
C43 H43a .97(6) . . ?
C43 H43b .95(4) . . ?
C44 C45 1.500(8) . . ?
C44 H44a 1.07(4) . . ?
C44 H44b .92(5) . . ?
C45 N46 1.479(6) . . ?
C45 H45a .94(4) . . ?
C45 H45b .96(4) . . ?
N46 H46a .92(5) . . ?
N46 H46b .70(5) . . ?

loop_
_geom_contact_atom_site_label_1
_geom_contact_atom_site_label_2
_geom_contact_distance
_geom_contact_site_symmetry_1
_geom_contact_site_symmetry_2
_geom_contact_publ_flag
Cu1 Cl2 4.1109(11) . 2_777 ?
Cu1 Cl2 4.3960(19) . 1_655 ?
Cu1 Cl3 3.7850(14) . 2_777 ?
Cu1 C0 3.509(4) . . ?
Cu1 C11 2.960(4) . . ?
Cu1 C13 2.945(5) . . ?
Cu1 C14 3.463(4) . . ?
Cu1 C15 2.917(4) . . ?
Cu1 C21 2.897(4) . . ?
Cu1 C23 2.969(4) . . ?
Cu1 C24 3.402(5) . . ?
Cu1 C25 3.031(7) . . ?
Cu1 H11b 2.92(4) . . ?
Cu1 H12 2.56(4) . . ?
Cu1 H13b 2.97(4) . . ?
Cu1 H15b 2.91(4) . . ?
Cu1 H16a 2.24(5) . . ?
Cu1 H16b 2.53(5) . . ?
Cu1 H21b 2.87(4) . . ?
Cu1 H22 2.44(4) . . ?
Cu1 H23b 3.07(3) . . ?
Cu1 H25b 3.08(6) . . ?
Cu1 H26a 2.49(6) . . ?
Cu1 H26b 2.30(6) . . ?
Cu2 Cl4 3.3086(13) . . ?
Cu2 C0 3.534(4) . . ?
Cu2 C31 2.955(4) . . ?
Cu2 C33 2.938(4) . . ?
Cu2 C34 3.462(4) . . ?
Cu2 C35 2.942(5) . . ?
Cu2 C41 2.928(4) . . ?
Cu2 C43 3.025(5) . . ?
Cu2 C44 3.397(5) . . ?
Cu2 C45 3.039(4) . . ?
Cu2 H31b 2.88(4) . . ?
Cu2 H32 2.57(3) . . ?
Cu2 H33b 2.84(4) . . ?
Cu2 H35a 2.89(5) . . ?
Cu2 H36a 2.29(5) . . ?
Cu2 H36b 2.44(4) . . ?
Cu2 H41b 2.86(4) . . ?
Cu2 H42 2.41(5) . . ?
Cu2 H43b 3.15(4) . . ?
Cu2 H45b 3.14(3) . . ?
Cu2 H46a 2.42(4) . . ?
Cu2 H46b 2.30(4) . . ?
Cl1 N16 3.290(4) . . ?
Cl1 N22 3.454(3) . . ?
Cl1 C23 3.500(5) . . ?
Cl1 N36 3.379(4) . 2_767 ?
Cl1 N46 3.463(5) . 1_655 ?
Cl1 H15b 3.03(4) . . ?
Cl1 H16a 2.86(4) . . ?
Cl1 H21b 3.17(4) . . ?
Cl1 H23b 2.91(4) . . ?
Cl1 H25b 3.12(5) . . ?
Cl1 H36a 2.75(4) . 1_655 ?
Cl1 H36b 2.59(4) . 2_767 ?
Cl1 H46b 2.79(5) . 1_655 ?
Cl2 N16 3.311(5) . 1_455 ?
Cl2 N16 3.303(4) . 2_777 ?
Cl2 N36 3.294(4) . . ?
Cl2 N42 3.478(4) . . ?
Cl2 N46 3.426(4) . . ?
Cl2 H13b 3.05(5) . 2_777 ?
Cl2 H16a 2.57(6) . 1_455 ?
Cl2 H16b 2.29(7) . 2_777 ?
Cl2 H26b 2.93(5) . 1_455 ?
Cl2 H35a 2.86(5) . . ?
Cl2 H36a 3.04(4) . . ?
Cl2 H41b 3.20(4) . . ?
Cl2 H43b 2.93(4) . . ?
Cl2 H45b 2.91(3) . . ?
Cl3 N22 3.427(3) . 2_777 ?
Cl3 N26 3.369(5) . 2_777 ?
Cl3 N32 3.432(3) . . ?
Cl3 O01 3.204(5) . 1_556 ?
Cl3 O01 3.180(4) . 2_777 ?
Cl3 H11a 2.60(4) . . ?
Cl3 H11b 2.88(4) . 2_777 ?
Cl3 H22 2.63(4) . 2_777 ?
Cl3 H24a 2.98(5) . 2_777 ?
Cl3 H26a 2.57(6) . 2_777 ?
Cl3 H32 2.45(3) . . ?
Cl4 N12 3.401(3) . 2_767 ?
Cl4 N46 3.270(4) . . ?
Cl4 O02 3.088(6) . . ?
Cl4 H12 2.51(4) . 2_767 ?
Cl4 H14a 2.98(5) . 2_767 ?
Cl4 H15b 3.20(6) . 2_767 ?
Cl4 H31a 2.82(4) . 2_767 ?
Cl4 H31b 2.99(3) . . ?
Cl4 H33b 3.00(4) . . ?
Cl4 H45a 2.98(4) . 2_666 ?
Cl4 H46a 2.53(5) . . ?
C0 N12 2.532(4) . . ?
C0 N22 2.519(6) . . ?
C0 N32 2.531(6) . . ?
C0 N42 2.524(4) . . ?
C0 H11a 2.11(3) . . ?
C0 H11b 2.11(3) . . ?
C0 H12 2.68(3) . . ?
C0 H21a 2.15(4) . . ?
C0 H21b 2.06(4) . . ?
C0 H22 2.56(5) . . ?
C0 H31a 2.04(4) . . ?
C0 H31b 1.97(3) . . ?
C0 H41a 2.05(4) . . ?
C0 H41b 2.02(4) . . ?
C0 H42 2.48(3) . . ?
C11 C13 2.415(4) . . ?
C11 C21 2.522(5) . . ?
C11 N22 2.823(6) . . ?
C11 C31 2.526(5) . . ?
C11 C41 2.437(4) . . ?
C11 H12 2.01(3) . . ?
C11 H13a 2.45(3) . . ?
C11 H13b 2.56(4) . . ?
C11 H31a 2.59(4) . . ?
C11 H41a 2.70(3) . . ?
C11 H41b 2.44(3) . . ?
N12 C14 2.511(4) . . ?
N12 C15 2.909(5) . . ?
N12 N16 2.893(5) . . ?
N12 C21 2.866(4) . . ?
N12 N22 2.919(4) . . ?
N12 H11a 2.03(4) . . ?
N12 H11b 2.04(3) . . ?
N12 H13a 2.06(4) . . ?
N12 H13b 1.97(4) . . ?
C13 C15 2.539(7) . . ?
C13 N16 2.807(7) . . ?
C13 H11a 2.44(4) . . ?
C13 H11b 2.67(3) . . ?
C13 H12 1.93(3) . . ?
C13 H14a 2.06(5) . . ?
C13 H14b 1.93(4) . . ?
C14 N16 2.467(7) . . ?
C14 H12 2.54(3) . . ?
C14 H13a 2.16(4) . . ?
C14 H13b 2.12(4) . . ?
C14 H15a 1.92(6) . . ?
C14 H15b 2.10(6) . . ?
C14 H16b 2.52(8) . . ?
C15 H14a 1.97(6) . . ?
C15 H14b 1.94(5) . . ?
C15 H16a 1.91(6) . . ?
C15 H16b 1.98(7) . . ?
N16 N26 2.814(6) . . ?
N16 H15a 1.90(4) . . ?
N16 H15b 1.95(6) . . ?
N16 H26b 2.45(6) . . ?
C21 C23 2.420(8) . . ?
C21 C31 2.467(7) . . ?
C21 C41 2.523(6) . . ?
C21 H22 1.97(4) . . ?
C21 H23a 2.58(5) . . ?
C21 H23b 2.57(5) . . ?
C21 H31b 2.47(4) . . ?
C21 H41a 2.57(4) . . ?
N22 C24 2.487(8) . . ?
N22 N26 2.874(6) . . ?
N22 H21a 2.02(4) . . ?
N22 H21b 1.99(4) . . ?
N22 H23a 2.06(4) . . ?
N22 H23b 1.92(4) . . ?
N22 H24a 2.64(6) . . ?
C23 C25 2.544(9) . . ?
C23 H21a 2.39(5) . . ?
C23 H22 1.93(4) . . ?
C23 H24a 2.05(5) . . ?
C23 H24b 1.90(6) . . ?
C23 H25b 2.53(5) . . ?
C24 N26 2.475(6) . . ?
C24 H22 2.56(5) . . ?
C24 H23a 2.03(5) . . ?
C24 H23b 2.00(4) . . ?
C24 H25a 2.01(5) . . ?
C24 H25b 1.86(5) . . ?
C24 H26a 2.64(4) . . ?
C25 H24a 2.18(5) . . ?
C25 H24b 1.99(4) . . ?
C25 H26a 1.95(5) . . ?
C25 H26b 1.96(4) . . ?
N26 H16a 2.69(4) . . ?
N26 H25a 1.89(6) . . ?
N26 H25b 1.92(5) . . ?
C31 C33 2.418(8) . . ?
C31 C41 2.510(6) . . ?
C31 N42 2.836(5) . . ?
C31 H11a 2.69(3) . . ?
C31 H21b 2.50(5) . . ?
C31 H32 2.09(4) . . ?
C31 H33a 2.46(5) . . ?
C31 H33b 2.67(5) . . ?
C31 H42 2.66(4) . . ?
N32 C34 2.492(7) . . ?
N32 C35 2.934(7) . . ?
N32 N36 2.899(5) . . ?
N32 C41 2.823(6) . . ?
N32 N42 2.908(5) . . ?
N32 H31a 1.98(4) . . ?
N32 H31b 1.90(4) . . ?
N32 H33a 1.97(4) . . ?
N32 H33b 2.03(4) . . ?
N32 H41b 2.66(4) . . ?
C33 C35 2.536(7) . . ?
C33 N36 2.773(5) . . ?
C33 H31a 2.44(5) . . ?
C33 H31b 2.63(4) . . ?
C33 H32 1.98(3) . . ?
C33 H34a 2.10(4) . . ?
C33 H34b 1.91(5) . . ?
C34 N36 2.480(5) . . ?
C34 H32 2.50(4) . . ?
C34 H33a 2.00(5) . . ?
C34 H33b 2.19(4) . . ?
C34 H35a 2.02(4) . . ?
C34 H35b 1.96(4) . . ?
C34 H36b 2.61(3) . . ?
C35 H34a 2.07(4) . . ?
C35 H34b 1.97(4) . . ?
C35 H36a 1.90(3) . . ?
C35 H36b 1.99(3) . . ?
N36 N46 2.831(5) . . ?
N36 H33b 2.63(4) . . ?
N36 H35a 1.97(4) . . ?
N36 H35b 2.02(4) . . ?
N36 H46b 2.55(4) . . ?
C41 C43 2.445(5) . . ?
C41 H11b 2.51(3) . . ?
C41 H21a 2.68(4) . . ?
C41 H42 1.91(4) . . ?
C41 H43a 2.55(4) . . ?
C41 H43b 2.61(3) . . ?
N42 C44 2.491(4) . . ?
N42 N46 2.927(5) . . ?
N42 H41a 2.08(4) . . ?
N42 H41b 2.03(3) . . ?
N42 H43a 1.99(5) . . ?
N42 H43b 1.99(4) . . ?
N42 H44a 2.66(3) . . ?
C43 C45 2.519(7) . . ?
C43 H41a 2.50(3) . . ?
C43 H42 1.96(4) . . ?
C43 H44a 2.11(4) . . ?
C43 H44b 2.02(4) . . ?
C43 H45b 2.64(4) . . ?
C44 N46 2.467(7) . . ?
C44 H42 2.64(4) . . ?
C44 H43a 2.03(5) . . ?
C44 H43b 2.06(3) . . ?
C44 H45a 2.00(5) . . ?
C44 H45b 2.03(5) . . ?
C44 H46a 2.68(6) . . ?
C45 H43b 2.68(4) . . ?
C45 H44a 2.14(5) . . ?
C45 H44b 1.99(6) . . ?
C45 H46a 2.00(5) . . ?
C45 H46b 1.85(4) . . ?
N46 H36a 2.63(5) . . ?
N46 H44a 2.69(5) . . ?
N46 H45a 2.01(4) . . ?
N46 H45b 1.96(4) . . ?
O01 H41a 2.68(4) . . ?
O01 H43a 2.61(5) . . ?
O02 H21a 2.59(3) . . ?
O02 H23b 2.66(4) . 2_766 ?
O02 H42 2.38(4) . . ?
O02 H44a 2.43(4) . . ?
H11a H11b 1.59(6) . . ?
H11a H12 2.40(5) . . ?
H11a H13a 2.04(4) . . ?
H11a H32 2.39(6) . . ?
H11b H22 2.32(6) . . ?
H12 H13a 2.35(5) . . ?
H12 H31a 2.37(5) . . ?
H13a H13b 1.53(7) . . ?
H13a H14a 2.39(6) . . ?
H13b H14b 2.24(5) . . ?
H14a H14b 1.62(7) . . ?
H14a H15a 2.32(8) . . ?
H14a H15b 2.15(7) . . ?
H14b H15a 2.07(7) . . ?
H15a H15b 1.49(6) . . ?
H15a H16a 2.18(6) . . ?
H15a H16b 2.26(7) . . ?
H15b H16a 2.14(8) . . ?
H16a H16b 1.69(8) . . ?
H16a H26b 2.23(7) . . ?
H21a H21b 1.52(5) . . ?
H21a H23a 2.17(8) . . ?
H21a H42 2.28(7) . . ?
H22 H23a 2.26(6) . . ?
H22 H24a 2.33(8) . . ?
H22 H41a 2.22(6) . . ?
H23a H23b 1.54(6) . . ?
H23a H24a 2.27(7) . . ?
H23a H24b 2.13(8) . . ?
H23a H34a 2.21(6) . 1_554 ?
H23b H24b 2.24(7) . . ?
H24a H24b 1.51(7) . . ?
H24b H25a 2.31(6) . . ?
H24b H25b 2.17(6) . . ?
H25a H25b 1.56(7) . . ?
H25a H26a 2.09(8) . . ?
H25a H26b 2.21(7) . . ?
H25b H26b 2.27(6) . . ?
H25b H45b 2.38(7) . 1_655 ?
H26a H26b 1.37(7) . . ?
H31a H31b 1.43(4) . . ?
H31a H33a 2.12(7) . . ?
H31b H42 2.33(5) . . ?
H32 H33a 2.28(5) . . ?
H33a H33b 1.74(5) . . ?
H33a H34a 2.25(7) . . ?
H33a H34b 2.25(7) . . ?
H33b H34b 2.33(6) . . ?
H33b H36b 2.28(6) . . ?
H34a H34b 1.50(6) . . ?
H34a H35a 2.20(6) . . ?
H34b H35b 2.09(6) . . ?
H35a H35b 1.60(7) . . ?
H35a H36a 2.21(5) . . ?
H35b H36a 2.25(5) . . ?
H35b H36b 2.35(5) . . ?
H36a H36b 1.39(6) . . ?
H36a H46b 2.21(6) . . ?
H41a H41b 1.63(6) . . ?
H41a H43a 2.25(5) . . ?
H42 H43a 2.22(6) . . ?
H43a H43b 1.59(7) . . ?
H43a H44a 2.37(6) . . ?
H43a H44b 2.27(6) . . ?
H44a H44b 1.57(6) . . ?
H44b H45a 2.19(8) . . ?
H44b H45b 2.38(8) . . ?
H45a H45b 1.58(5) . . ?
H45a H46a 2.28(6) . . ?
H45a H46b 2.22(6) . . ?
H45b H46b 2.14(6) . . ?
H46a H46b 1.31(7) . . ?

loop_
_geom_torsion_atom_site_label_1
_geom_torsion_atom_site_label_2
_geom_torsion_atom_site_label_3
_geom_torsion_atom_site_label_4
_geom_torsion
_geom_torsion_site_symmetry_1
_geom_torsion_site_symmetry_2
_geom_torsion_site_symmetry_3
_geom_torsion_site_symmetry_4
_geom_torsion_publ_flag
? ? ? ? ? ? ? ? ? ?

loop_
_reflns_scale_group_code
_reflns_scale_meas_F
? .851731
